data_7054786
loop_
_publ_author_name
'Wu, Jin-Ting'
'Zhang, Jian-Guo'
'Yin, Xin'
'Cheng, Zi-Yuan'
'Xu, Cai-Xia'

_publ_section_title
;
 3,4-Diamino-1,2,4-triazole based energetic salts: synthesis,
 characterization, and energetic properties
;
_journal_issue 7
_journal_name_full 'New J. Chem.'
_journal_page_first 5265
_journal_paper_doi 10.1039/C5NJ00182J
_journal_volume 39
_journal_year 2015
_chemical_formula_sum 'C8 H8 N8 O9'
_chemical_formula_weight 360.22
_chemical_name_systematic
; 
 ? 
;
_space_group_IT_number 14
_symmetry_cell_setting monoclinic
_symmetry_space_group_name_Hall '-P 2ybc'
_symmetry_space_group_name_H-M 'P 1 21/c 1'
_atom_sites_solution_hydrogens geom
_atom_sites_solution_primary direct
_atom_sites_solution_secondary difmap
_audit_creation_method SHELXL-97
_audit_update_record
;
2015-03-17 deposited with the CCDC.
2015-04-09 downloaded from the CCDC.
;
_cell_angle_alpha 90.00
_cell_angle_beta 92.26(3)
_cell_angle_gamma 90.00
_cell_formula_units_Z 4
_cell_length_a 10.840(2)
_cell_length_b 6.6164(13)
_cell_length_c 18.342(4)
_cell_measurement_temperature 293(2)
_cell_volume 1314.5(5)
_computing_cell_refinement 'CrystalClear (Rigaku Inc., 2008)'
_computing_data_collection 'CrystalClear (Rigaku Inc., 2008)'
_computing_data_reduction 'CrystalClear (Rigaku Inc., 2008)'
_computing_molecular_graphics SHELXL
_computing_publication_material SHELXL
_computing_structure_refinement 'SHELXL-97 (Sheldrick, 1997)'
_computing_structure_solution 'SHELXS-97 (Sheldrick, 1990)'
_diffrn_ambient_temperature 293(2)
_diffrn_measured_fraction_theta_full 0.995
_diffrn_measured_fraction_theta_max 0.995
_diffrn_measurement_device_type AFC10/Saturn724+
_diffrn_measurement_method 'phi and omega scans'
_diffrn_radiation_monochromator graphite
_diffrn_radiation_source 'fine-focus sealed tube'
_diffrn_radiation_type MoK\a
_diffrn_radiation_wavelength 0.71073
_diffrn_reflns_av_R_equivalents 0.0254
_diffrn_reflns_av_unetI/netI 0.0185
_diffrn_reflns_limit_h_max 12
_diffrn_reflns_limit_h_min -12
_diffrn_reflns_limit_k_max 7
_diffrn_reflns_limit_k_min -7
_diffrn_reflns_limit_l_max 21
_diffrn_reflns_limit_l_min -21
_diffrn_reflns_number 9293
_diffrn_reflns_theta_full 25.09
_diffrn_reflns_theta_max 25.09
_diffrn_reflns_theta_min 2.97
_exptl_absorpt_coefficient_mu 0.166
_exptl_absorpt_correction_T_max 0.9675
_exptl_absorpt_correction_T_min 0.9643
_exptl_absorpt_correction_type multi-scan
_exptl_absorpt_process_details sadabs
_exptl_crystal_colour yellow
_exptl_crystal_density_diffrn 1.820
_exptl_crystal_density_method 'not measured'
_exptl_crystal_description block
_exptl_crystal_F_000 736
_exptl_crystal_size_max 0.22
_exptl_crystal_size_mid 0.21
_exptl_crystal_size_min 0.20
_refine_diff_density_max 0.238
_refine_diff_density_min -0.219
_refine_diff_density_rms 0.043
_refine_ls_extinction_method none
_refine_ls_goodness_of_fit_ref 1.053
_refine_ls_hydrogen_treatment mixed
_refine_ls_matrix_type full
_refine_ls_number_parameters 242
_refine_ls_number_reflns 2311
_refine_ls_number_restraints 4
_refine_ls_restrained_S_all 1.052
_refine_ls_R_factor_all 0.0366
_refine_ls_R_factor_gt 0.0344
_refine_ls_shift/su_max 0.001
_refine_ls_shift/su_mean 0.000
_refine_ls_structure_factor_coef Fsqd
_refine_ls_weighting_details 'calc w=1/[\s^2^(Fo^2^)+(0.0728P)^2^+0.2242P] where P=(Fo^2^+2Fc^2^)/3'
_refine_ls_weighting_scheme calc
_refine_ls_wR_factor_gt 0.1012
_refine_ls_wR_factor_ref 0.1038
_reflns_number_gt 2220
_reflns_number_total 2311
_reflns_threshold_expression >2sigma(I)
_cod_data_source_file c5nj00182j1.cif
_cod_data_source_block ww
_cod_depositor_comments 'Adding full bibliography for 7054784--7054789.cif.'
_cod_original_sg_symbol_H-M P21/c
_cod_database_code 7054786

loop_
_symmetry_equiv_pos_as_xyz
'x, y, z'
'-x, y+1/2, -z+1/2'
'-x, -y, -z'
'x, -y-1/2, z-1/2'

loop_
_atom_site_label
_atom_site_type_symbol
_atom_site_fract_x
_atom_site_fract_y
_atom_site_fract_z
_atom_site_U_iso_or_equiv
_atom_site_adp_type
_atom_site_occupancy
_atom_site_symmetry_multiplicity
_atom_site_calc_flag
_atom_site_refinement_flags
_atom_site_disorder_assembly
_atom_site_disorder_group
O1 O 0.51916(11) 0.22931(17) -0.02039(6) 0.0237(3) Uani 1 1 d D . .
C1 C 0.37389(13) 0.2138(2) 0.07590(8) 0.0173(3) Uani 1 1 d . . .
N1 N 0.27840(12) 0.15496(19) 0.02772(7) 0.0213(3) Uani 1 1 d . A 1
O2 O 0.65543(9) 0.39555(16) 0.21932(5) 0.0177(3) Uani 1 1 d . A 1
N2 N 0.70959(11) 0.34615(19) 0.07250(7) 0.0181(3) Uani 1 1 d . A 1
C2 C 0.35041(13) 0.2442(2) 0.15193(8) 0.0158(3) Uani 1 1 d . A 1
O3 O 0.23964(10) 0.21658(17) 0.17761(6) 0.0212(3) Uani 1 1 d D A 1
H3WA H 0.1933(18) 0.180(3) 0.1400(9) 0.048(6) Uiso 1 1 d D B 1
N3 N 0.42218(11) 0.33688(18) 0.27460(7) 0.0161(3) Uani 1 1 d . A 1
C3 C 0.44767(13) 0.3000(2) 0.19861(8) 0.0152(3) Uani 1 1 d . A 1
O4 O 0.29701(10) 0.12493(18) -0.03858(6) 0.0283(3) Uani 1 1 d . A 1
C4 C 0.57201(13) 0.3345(2) 0.17648(8) 0.0152(3) Uani 1 1 d . A 1
N4 N 0.23629(11) 0.7082(2) 0.13670(7) 0.0219(3) Uani 1 1 d . C 1
H4A H 0.3059 0.7268 0.1599 0.026 Uiso 1 1 calc R C 1
H4B H 0.2343 0.6844 0.0906 0.026 Uiso 1 1 calc R C 1
O5 O 0.17013(10) 0.13252(19) 0.04943(6) 0.0290(3) Uani 1 1 d . A 1
C5 C 0.58841(13) 0.3060(2) 0.09902(8) 0.0158(3) Uani 1 1 d . A 1
N5 N -0.00436(13) 0.6445(3) 0.06860(7) 0.0286(4) Uani 1 1 d D C 1
H5B H -0.0438(19) 0.748(2) 0.0497(12) 0.050(7) Uiso 1 1 d D D 1
H5A H -0.0530(17) 0.540(2) 0.0685(12) 0.046(6) Uiso 1 1 d D E 1
O6 O 0.32838(9) 0.43121(17) 0.28896(6) 0.0231(3) Uani 1 1 d . A 1
C6 C 0.49483(14) 0.2512(2) 0.04950(8) 0.0171(3) Uani 1 1 d . A 1
N6 N 0.01756(11) 0.6932(2) 0.14229(7) 0.0208(3) Uani 1 1 d . C 1
O7 O 0.49634(10) 0.27476(17) 0.32229(6) 0.0212(3) Uani 1 1 d . A 1
C7 C 0.13263(13) 0.7165(2) 0.17187(8) 0.0179(3) Uani 1 1 d . C 1
N7 N -0.00418(13) 0.7518(3) 0.25959(8) 0.0332(4) Uani 1 1 d . C 1
O8 O 0.80162(10) 0.29583(19) 0.10962(6) 0.0264(3) Uani 1 1 d . A 1
N8 N 0.11870(12) 0.7513(2) 0.24215(7) 0.0257(3) Uani 1 1 d . C 1
H8B H 0.1789 0.7712 0.2733 0.031 Uiso 1 1 calc R C 1
C8 C -0.06237(15) 0.7164(3) 0.19847(9) 0.0285(4) Uani 1 1 d . C 1
H8A H -0.1478 0.7074 0.1928 0.034 Uiso 1 1 calc R C 1
O9 O 0.71805(10) 0.43350(18) 0.01329(6) 0.0259(3) Uani 1 1 d . A 1
H1WA H 0.4510(14) 0.191(3) -0.0435(12) 0.054(7) Uiso 1 1 d D F 1

loop_
_atom_site_aniso_label
_atom_site_aniso_U_11
_atom_site_aniso_U_22
_atom_site_aniso_U_33
_atom_site_aniso_U_23
_atom_site_aniso_U_13
_atom_site_aniso_U_12
O1 0.0275(6) 0.0319(7) 0.0115(5) -0.0031(4) -0.0021(5) 0.0011(5)
C1 0.0183(8) 0.0170(7) 0.0161(8) -0.0001(5) -0.0049(6) 0.0001(6)
N1 0.0221(7) 0.0211(7) 0.0201(7) -0.0004(5) -0.0069(5) -0.0002(5)
O2 0.0147(5) 0.0229(6) 0.0151(5) -0.0028(4) -0.0030(4) -0.0006(4)
N2 0.0198(7) 0.0202(7) 0.0143(6) -0.0009(5) 0.0016(5) -0.0003(5)
C2 0.0148(7) 0.0130(7) 0.0194(8) 0.0026(5) -0.0010(6) 0.0018(5)
O3 0.0144(5) 0.0276(6) 0.0214(6) 0.0010(4) -0.0015(4) -0.0031(4)
N3 0.0148(6) 0.0174(6) 0.0161(6) 0.0001(5) 0.0004(5) -0.0024(5)
C3 0.0173(7) 0.0156(7) 0.0126(7) -0.0001(5) -0.0009(6) 0.0012(5)
O4 0.0305(6) 0.0368(7) 0.0168(6) -0.0080(5) -0.0083(5) 0.0012(5)
C4 0.0168(8) 0.0124(7) 0.0163(7) 0.0007(5) -0.0011(6) 0.0027(5)
N4 0.0136(7) 0.0347(8) 0.0172(7) -0.0011(5) -0.0010(5) -0.0008(5)
O5 0.0201(6) 0.0387(7) 0.0274(6) 0.0022(5) -0.0079(5) -0.0074(5)
C5 0.0158(7) 0.0164(7) 0.0153(7) 0.0011(5) 0.0006(6) 0.0009(5)
N5 0.0213(7) 0.0457(10) 0.0185(7) -0.0038(6) -0.0060(6) -0.0042(7)
O6 0.0175(6) 0.0273(6) 0.0247(6) -0.0056(4) 0.0041(4) 0.0033(4)
C6 0.0230(8) 0.0151(7) 0.0129(7) 0.0005(5) -0.0026(6) 0.0039(6)
N6 0.0150(7) 0.0296(7) 0.0175(7) -0.0030(5) -0.0022(5) -0.0003(5)
O7 0.0201(6) 0.0298(6) 0.0134(5) 0.0028(4) -0.0037(4) -0.0005(4)
C7 0.0162(7) 0.0193(7) 0.0179(8) -0.0006(6) -0.0011(6) 0.0004(6)
N7 0.0159(7) 0.0582(11) 0.0259(8) -0.0146(7) 0.0047(6) 0.0001(6)
O8 0.0156(6) 0.0444(7) 0.0191(6) 0.0038(5) -0.0011(4) 0.0009(5)
N8 0.0132(6) 0.0437(9) 0.0200(7) -0.0092(6) -0.0014(5) 0.0008(6)
C8 0.0133(8) 0.0454(11) 0.0269(9) -0.0102(7) 0.0015(7) 0.0000(7)
O9 0.0300(6) 0.0323(7) 0.0158(6) 0.0065(4) 0.0062(5) -0.0004(5)

loop_
_atom_type_symbol
_atom_type_description
_atom_type_scat_dispersion_real
_atom_type_scat_dispersion_imag
_atom_type_scat_source
C C 0.0033 0.0016 'International Tables Vol C Tables 4.2.6.8 and 6.1.1.4'
H H 0.0000 0.0000 'International Tables Vol C Tables 4.2.6.8 and 6.1.1.4'
N N 0.0061 0.0033 'International Tables Vol C Tables 4.2.6.8 and 6.1.1.4'
O O 0.0106 0.0060 'International Tables Vol C Tables 4.2.6.8 and 6.1.1.4'

loop_
_geom_angle_atom_site_label_1
_geom_angle_atom_site_label_2
_geom_angle_atom_site_label_3
_geom_angle
N1 C1 C6 120.04(13)
N1 C1 C2 119.91(13)
C6 C1 C2 120.01(13)
O4 N1 O5 118.26(12)
O4 N1 C1 121.04(13)
O5 N1 C1 120.70(13)
O8 N2 O9 121.69(12)
O8 N2 C5 119.49(12)
O9 N2 C5 118.81(12)
O3 C2 C3 119.90(13)
O3 C2 C1 121.59(13)
C3 C2 C1 118.50(13)
O6 N3 O7 122.52(12)
O6 N3 C3 118.74(12)
O7 N3 C3 118.73(12)
C2 C3 C4 124.53(13)
C2 C3 N3 118.05(13)
C4 C3 N3 117.34(12)
O2 C4 C3 122.61(13)
O2 C4 C5 123.19(13)
C3 C4 C5 114.05(13)
C6 C5 N2 118.72(13)
C6 C5 C4 124.19(13)
N2 C5 C4 117.04(12)
O1 C6 C5 119.64(14)
O1 C6 C1 121.70(13)
C5 C6 C1 118.63(13)
C7 N6 C8 106.54(13)
C7 N6 N5 122.22(13)
C8 N6 N5 131.16(13)
N4 C7 N8 128.00(14)
N4 C7 N6 126.21(14)
N8 C7 N6 105.79(13)
C8 N7 N8 103.99(13)
C7 N8 N7 111.96(13)
N7 C8 N6 111.73(14)

loop_
_geom_bond_atom_site_label_1
_geom_bond_atom_site_label_2
_geom_bond_distance
O1 C6 1.3268(19)
C1 N1 1.3898(19)
C1 C6 1.437(2)
C1 C2 1.442(2)
N1 O4 1.2563(17)
N1 O5 1.2629(17)
O2 C4 1.2420(18)
N2 O8 1.2312(17)
N2 O9 1.2368(16)
N2 C5 1.4432(18)
C2 O3 1.3197(18)
C2 C3 1.382(2)
N3 O6 1.2304(16)
N3 O7 1.2348(17)
N3 C3 1.4523(19)
C3 C4 1.441(2)
C4 C5 1.451(2)
N4 C7 1.319(2)
C5 C6 1.383(2)
N5 N6 1.4007(18)
N6 C7 1.349(2)
N6 C8 1.381(2)
C7 N8 1.324(2)
N7 C8 1.286(2)
N7 N8 1.3821(19)
